data_4310134
loop_
_publ_author_name
'Mathivathani Kandiah'
'G. Sean McGrady'
'Andreas Decken'
'Peter Sirsch'

_publ_contact_author_address
;Department of Chemistry
University of New Brunswick
Fredericton, NB
E3B 6E2
Canada
;
_publ_contact_author_email adecken@unb.ca
_publ_contact_author_fax '(506) 453-4981'
_publ_contact_author_name 'Andreas Decken'
_publ_contact_author_phone '(506) 453-4875'
_publ_section_title
;
[(Triphos)Ni(\h2-BH4)]: An Unusual Nickel(I) Borohydride Complex
;
_journal_name_full 'Inorganic Chemistry'
_journal_page_first 8650
_journal_page_last 8652
_journal_paper_doi 10.1021/ic051541y
_journal_volume 44
_journal_year 2005
_chemical_formula_sum 'C41 H43 B Ni P3'
_chemical_formula_weight 698.18
_space_group_IT_number 33
_symmetry_cell_setting orthorhombic
_symmetry_Int_Tables_number 33
_symmetry_space_group_name_Hall 'P 2c -2n'
_symmetry_space_group_name_H-M 'P n a 21'
_atom_sites_solution_hydrogens difmap
_atom_sites_solution_primary direct
_atom_sites_solution_secondary difmap
_audit_creation_method SHELXL-97
_cell_angle_alpha 90.00
_cell_angle_beta 90.00
_cell_angle_gamma 90.00
_cell_formula_units_Z 4
_cell_length_a 20.475(2)
_cell_length_b 10.3065(11)
_cell_length_c 16.9806(18)
_cell_measurement_reflns_used 4564
_cell_measurement_temperature 173(2)
_cell_measurement_theta_max 28.10
_cell_measurement_theta_min 2.32
_cell_volume 3583.3(6)
_computing_cell_refinement 'Bruker SMART'
_computing_data_collection 'Bruker SMART'
_computing_data_reduction 'Bruker SAINT'
_computing_molecular_graphics 'Bruker SHELXTL'
_computing_publication_material 'Bruker SHELXTL'
_computing_structure_refinement 'SHELXL-97 (Sheldrick, 1997)'
_computing_structure_solution 'SHELXS-97 (Sheldrick, 1997)'
_diffrn_ambient_temperature 173(2)
_diffrn_measured_fraction_theta_full 0.980
_diffrn_measured_fraction_theta_max 0.980
_diffrn_measurement_device_type 'CCD area detector'
_diffrn_measurement_method 'phi and omega scans'
_diffrn_radiation_monochromator graphite
_diffrn_radiation_probe x-ray
_diffrn_radiation_type MoK\a
_diffrn_radiation_wavelength 0.71073
_diffrn_reflns_av_R_equivalents 0.1102
_diffrn_reflns_av_sigmaI/netI 0.1326
_diffrn_reflns_limit_h_max 25
_diffrn_reflns_limit_h_min -24
_diffrn_reflns_limit_k_max 13
_diffrn_reflns_limit_k_min -13
_diffrn_reflns_limit_l_max 21
_diffrn_reflns_limit_l_min -22
_diffrn_reflns_number 23632
_diffrn_reflns_theta_full 27.50
_diffrn_reflns_theta_max 27.50
_diffrn_reflns_theta_min 1.99
_diffrn_source 'fine-focus sealed tube'
_diffrn_source_type 'Bruker AXS SMART1000/P4'
_diffrn_standards_decay_% 0
_diffrn_standards_interval_count 0
_diffrn_standards_interval_time 0
_diffrn_standards_number 0
_exptl_absorpt_coefficient_mu 0.704
_exptl_absorpt_correction_type multi-scan
_exptl_absorpt_process_details 'SADABS (Sheldrick, 1997b)'
_exptl_crystal_colour Yellow
_exptl_crystal_density_diffrn 1.294
_exptl_crystal_density_method 'not measured'
_exptl_crystal_description Plate
_exptl_crystal_F_000 1468
_exptl_crystal_size_max 0.15
_exptl_crystal_size_mid 0.125
_exptl_crystal_size_min 0.025
_refine_diff_density_max 0.351
_refine_diff_density_min -0.358
_refine_diff_density_rms 0.085
_refine_ls_abs_structure_details 'Flack H D (1983), Acta Cryst. A39, 876-881'
_refine_ls_abs_structure_Flack 0.044(14)
_refine_ls_extinction_method none
_refine_ls_goodness_of_fit_ref 0.941
_refine_ls_hydrogen_treatment refall
_refine_ls_matrix_type full
_refine_ls_number_parameters 548
_refine_ls_number_reflns 7259
_refine_ls_number_restraints 1
_refine_ls_restrained_S_all 0.941
_refine_ls_R_factor_all 0.1259
_refine_ls_R_factor_gt 0.0489
_refine_ls_shift/su_max 0.001
_refine_ls_shift/su_mean 0.000
_refine_ls_structure_factor_coef Fsqd
_refine_ls_weighting_details 'calc w=1/[\s^2^(Fo^2^)+(0.0137P)^2^+0.0000P] where P=(Fo^2^+2Fc^2^)/3'
_refine_ls_weighting_scheme calc
_refine_ls_wR_factor_gt 0.0623
_refine_ls_wR_factor_ref 0.0725
_reflns_number_gt 4273
_reflns_number_total 7259
_reflns_threshold_expression >\(2a(I)
_cod_data_source_file ic051541ysi20050908_021508.cif
_cod_data_source_block sg050271
_cod_original_cell_volume 3583.3(7)
_cod_database_code 4310134

loop_
_symmetry_equiv_pos_as_xyz
'x, y, z'
'-x, -y, z+1/2'
'x+1/2, -y+1/2, z'
'-x+1/2, y+1/2, z+1/2'

loop_
_atom_site_label
_atom_site_type_symbol
_atom_site_fract_x
_atom_site_fract_y
_atom_site_fract_z
_atom_site_U_iso_or_equiv
_atom_site_adp_type
_atom_site_occupancy
_atom_site_symmetry_multiplicity
_atom_site_calc_flag
_atom_site_refinement_flags
_atom_site_disorder_assembly
_atom_site_disorder_group
Ni Ni 0.06861(3) 0.92186(5) 0.46584(4) 0.02303(14) Uani 1 1 d . . .
B B 0.1211(4) 0.9967(7) 0.3594(4) 0.0401(18) Uani 1 1 d . . .
P1 P -0.03814(5) 0.87048(10) 0.47046(9) 0.0233(3) Uani 1 1 d . . .
P2 P 0.10117(6) 0.72921(12) 0.51382(7) 0.0228(3) Uani 1 1 d . . .
P3 P 0.05955(6) 1.01703(12) 0.58434(7) 0.0229(3) Uani 1 1 d . . .
C1 C -0.0349(3) 0.7091(6) 0.6969(3) 0.0286(13) Uani 1 1 d . . .
C2 C -0.0038(2) 0.7758(5) 0.6240(2) 0.0202(11) Uani 1 1 d . . .
C3 C -0.0603(2) 0.8277(5) 0.5728(3) 0.0270(12) Uani 1 1 d . . .
C4 C 0.0356(2) 0.6693(4) 0.5788(3) 0.0213(11) Uani 1 1 d . . .
C5 C 0.0395(2) 0.8889(5) 0.6550(3) 0.0275(13) Uani 1 1 d . . .
C6 C -0.0998(2) 0.9890(4) 0.4421(2) 0.0206(11) Uani 1 1 d . . .
C7 C -0.0849(3) 1.0769(5) 0.3836(3) 0.0347(14) Uani 1 1 d . . .
C8 C -0.1284(3) 1.1688(5) 0.3575(3) 0.0379(15) Uani 1 1 d . . .
C9 C -0.1911(3) 1.1729(5) 0.3898(3) 0.0414(16) Uani 1 1 d . . .
C10 C -0.2082(2) 1.0829(6) 0.4476(3) 0.0356(15) Uani 1 1 d . . .
C11 C -0.1635(2) 0.9948(4) 0.4726(3) 0.0307(12) Uani 1 1 d . . .
C12 C -0.0653(3) 0.7294(4) 0.4131(3) 0.0295(12) Uani 1 1 d . . .
C13 C -0.1244(3) 0.6649(5) 0.4270(3) 0.0406(15) Uani 1 1 d . . .
C14 C -0.1446(3) 0.5633(6) 0.3783(4) 0.0513(17) Uani 1 1 d . . .
C15 C -0.1070(4) 0.5288(6) 0.3152(4) 0.0516(18) Uani 1 1 d . . .
C16 C -0.0488(3) 0.5905(6) 0.3007(3) 0.0480(17) Uani 1 1 d . . .
C17 C -0.0277(3) 0.6902(5) 0.3490(3) 0.0350(14) Uani 1 1 d . . .
C18 C 0.1144(2) 0.5942(4) 0.4470(2) 0.0231(12) Uani 1 1 d . . .
C19 C 0.1502(3) 0.6194(5) 0.3788(3) 0.0287(13) Uani 1 1 d . . .
C20 C 0.1645(3) 0.5195(6) 0.3265(3) 0.0329(14) Uani 1 1 d . . .
C21 C 0.1433(3) 0.3944(5) 0.3410(3) 0.0348(14) Uani 1 1 d . . .
C22 C 0.1076(3) 0.3682(5) 0.4075(3) 0.0389(15) Uani 1 1 d . . .
C23 C 0.0941(2) 0.4663(5) 0.4601(4) 0.0297(12) Uani 1 1 d . . .
C24 C 0.1744(2) 0.7129(4) 0.5767(3) 0.0203(11) Uani 1 1 d . . .
C25 C 0.1871(3) 0.5979(6) 0.6177(3) 0.0336(14) Uani 1 1 d . . .
C26 C 0.2411(3) 0.5907(6) 0.6669(3) 0.0386(14) Uani 1 1 d . . .
C27 C 0.2832(3) 0.6933(6) 0.6746(3) 0.0367(15) Uani 1 1 d . . .
C28 C 0.2706(3) 0.8051(6) 0.6345(3) 0.0392(15) Uani 1 1 d . . .
C29 C 0.2175(2) 0.8164(5) 0.5854(3) 0.0314(13) Uani 1 1 d . . .
C30 C 0.1278(2) 1.0999(4) 0.6304(3) 0.0228(12) Uani 1 1 d . . .
C31 C 0.1349(3) 1.1068(5) 0.7135(3) 0.0342(15) Uani 1 1 d . . .
C32 C 0.1862(3) 1.1692(6) 0.7468(3) 0.0373(16) Uani 1 1 d . . .
C33 C 0.2322(3) 1.2292(6) 0.7016(4) 0.0419(15) Uani 1 1 d . . .
C34 C 0.2270(3) 1.2264(5) 0.6206(3) 0.0391(15) Uani 1 1 d . . .
C35 C 0.1751(2) 1.1604(5) 0.5854(3) 0.0341(13) Uani 1 1 d . . .
C36 C -0.0044(2) 1.1383(4) 0.5986(3) 0.0225(12) Uani 1 1 d . . .
C37 C -0.0387(3) 1.1601(5) 0.6676(3) 0.0396(15) Uani 1 1 d . . .
C38 C -0.0844(3) 1.2558(6) 0.6754(3) 0.0465(16) Uani 1 1 d . . .
C39 C -0.0963(3) 1.3393(6) 0.6129(3) 0.0445(16) Uani 1 1 d . . .
C40 C -0.0628(3) 1.3233(5) 0.5426(3) 0.0407(15) Uani 1 1 d . . .
C41 C -0.0179(2) 1.2241(5) 0.5360(3) 0.0269(12) Uani 1 1 d . . .
H0A H 0.131(2) 1.019(5) 0.417(3) 0.070(9) Uiso 1 1 d . . .
H0B H 0.082(2) 0.929(5) 0.374(3) 0.070(9) Uiso 1 1 d . . .
H0C H 0.108(3) 1.058(5) 0.317(3) 0.070(9) Uiso 1 1 d . . .
H0D H 0.165(3) 0.936(5) 0.337(3) 0.070(9) Uiso 1 1 d . . .
H1A H -0.059(2) 0.633(4) 0.676(3) 0.033(8) Uiso 1 1 d . . .
H1B H -0.061(2) 0.776(4) 0.719(2) 0.033(8) Uiso 1 1 d . . .
H1C H -0.001(2) 0.681(4) 0.733(2) 0.033(8) Uiso 1 1 d . . .
H3A H -0.0983(19) 0.753(3) 0.568(2) 0.017(5) Uiso 1 1 d . . .
H3B H -0.0780(18) 0.908(4) 0.596(2) 0.017(5) Uiso 1 1 d . . .
H4A H 0.0089(18) 0.604(4) 0.546(2) 0.017(5) Uiso 1 1 d . . .
H4B H 0.0530(18) 0.609(4) 0.617(2) 0.017(5) Uiso 1 1 d . . .
H5A H 0.0183(18) 0.909(4) 0.703(2) 0.017(5) Uiso 1 1 d . . .
H5B H 0.0762(19) 0.864(4) 0.674(2) 0.017(5) Uiso 1 1 d . . .
H7 H -0.040(2) 1.082(4) 0.362(2) 0.030(2) Uiso 1 1 d . . .
H8 H -0.120(2) 1.218(4) 0.316(3) 0.030(2) Uiso 1 1 d . . .
H9 H -0.219(2) 1.236(4) 0.365(2) 0.030(2) Uiso 1 1 d . . .
H10 H -0.2484(17) 1.088(4) 0.461(3) 0.030(2) Uiso 1 1 d . . .
H11 H -0.1722(19) 0.938(4) 0.512(2) 0.030(2) Uiso 1 1 d . . .
H13 H -0.1573(18) 0.695(4) 0.468(3) 0.030(2) Uiso 1 1 d . . .
H14 H -0.190(2) 0.520(4) 0.389(2) 0.030(2) Uiso 1 1 d . . .
H15 H -0.119(2) 0.464(4) 0.275(2) 0.030(2) Uiso 1 1 d . . .
H16 H -0.025(2) 0.578(4) 0.253(2) 0.030(2) Uiso 1 1 d . . .
H17 H 0.019(2) 0.729(4) 0.341(2) 0.030(2) Uiso 1 1 d . . .
H19 H 0.171(2) 0.691(4) 0.369(3) 0.030(2) Uiso 1 1 d . . .
H20 H 0.187(2) 0.539(4) 0.279(2) 0.030(2) Uiso 1 1 d . . .
H21 H 0.157(2) 0.327(4) 0.309(2) 0.030(2) Uiso 1 1 d . . .
H22 H 0.095(2) 0.286(4) 0.414(2) 0.030(2) Uiso 1 1 d . . .
H23 H 0.069(2) 0.463(4) 0.498(2) 0.030(2) Uiso 1 1 d . . .
H25 H 0.157(2) 0.528(4) 0.609(2) 0.030(2) Uiso 1 1 d . . .
H26 H 0.246(2) 0.516(4) 0.694(2) 0.030(2) Uiso 1 1 d . . .
H27 H 0.317(2) 0.679(4) 0.707(2) 0.030(2) Uiso 1 1 d . . .
H28 H 0.303(2) 0.865(4) 0.633(2) 0.030(2) Uiso 1 1 d . . .
H29 H 0.2093(19) 0.893(4) 0.553(2) 0.030(2) Uiso 1 1 d . . .
H31 H 0.108(2) 1.072(4) 0.736(3) 0.030(2) Uiso 1 1 d . . .
H32 H 0.188(2) 1.174(4) 0.803(2) 0.030(2) Uiso 1 1 d . . .
H33 H 0.262(2) 1.277(4) 0.722(2) 0.030(2) Uiso 1 1 d . . .
H34 H 0.258(2) 1.259(4) 0.585(3) 0.030(2) Uiso 1 1 d . . .
H35 H 0.1706(18) 1.154(4) 0.531(3) 0.030(2) Uiso 1 1 d . . .
H37 H -0.033(2) 1.093(4) 0.705(2) 0.030(2) Uiso 1 1 d . . .
H38 H -0.109(2) 1.278(4) 0.721(2) 0.030(2) Uiso 1 1 d . . .
H39 H -0.127(2) 1.407(4) 0.618(2) 0.030(2) Uiso 1 1 d . . .
H40 H -0.0775(19) 1.369(3) 0.494(2) 0.030(2) Uiso 1 1 d . . .
H41 H 0.0052(18) 1.213(4) 0.490(2) 0.030(2) Uiso 1 1 d . . .

loop_
_atom_site_aniso_label
_atom_site_aniso_U_11
_atom_site_aniso_U_22
_atom_site_aniso_U_33
_atom_site_aniso_U_23
_atom_site_aniso_U_13
_atom_site_aniso_U_12
Ni 0.0289(3) 0.0212(3) 0.0190(3) -0.0004(4) 0.0031(4) 0.0002(3)
B 0.050(5) 0.037(5) 0.033(4) 0.007(3) 0.014(3) 0.000(4)
P1 0.0279(7) 0.0231(7) 0.0188(5) -0.0009(7) -0.0010(7) -0.0009(5)
P2 0.0257(7) 0.0194(7) 0.0234(6) 0.0010(6) 0.0020(6) -0.0001(6)
P3 0.0250(7) 0.0222(7) 0.0214(6) -0.0017(6) 0.0015(6) 0.0001(6)
C1 0.028(4) 0.034(4) 0.023(3) 0.007(3) 0.004(2) 0.000(3)
C2 0.021(3) 0.021(3) 0.018(2) -0.003(2) -0.0006(19) 0.000(2)
C3 0.032(3) 0.032(3) 0.017(2) -0.002(2) 0.003(2) 0.003(3)
C4 0.027(3) 0.015(3) 0.022(3) 0.000(2) 0.001(2) -0.001(2)
C5 0.024(3) 0.034(4) 0.024(3) 0.004(2) 0.001(2) 0.000(3)
C6 0.026(3) 0.023(3) 0.013(2) -0.0014(19) -0.0042(19) -0.005(2)
C7 0.038(4) 0.034(3) 0.032(3) -0.002(3) -0.001(2) -0.001(3)
C8 0.047(4) 0.034(4) 0.033(3) 0.008(3) -0.002(3) 0.002(3)
C9 0.058(5) 0.027(4) 0.039(3) 0.001(3) -0.020(3) 0.011(3)
C10 0.029(3) 0.044(3) 0.034(4) -0.004(3) -0.013(2) 0.008(3)
C11 0.035(3) 0.025(3) 0.032(3) -0.004(3) -0.007(3) -0.009(2)
C12 0.041(3) 0.023(3) 0.024(3) 0.001(2) -0.002(3) 0.007(3)
C13 0.050(4) 0.038(4) 0.034(3) 0.000(3) -0.005(3) -0.009(3)
C14 0.057(5) 0.041(4) 0.055(4) 0.004(3) -0.017(3) -0.019(3)
C15 0.080(5) 0.031(4) 0.044(4) -0.012(3) -0.029(4) -0.002(4)
C16 0.070(5) 0.039(4) 0.035(3) -0.012(3) -0.006(3) 0.012(4)
C17 0.035(4) 0.033(4) 0.036(3) -0.010(3) -0.004(3) 0.009(3)
C18 0.023(3) 0.023(3) 0.024(3) 0.000(2) 0.0010(19) 0.003(2)
C19 0.030(3) 0.033(4) 0.024(3) -0.003(3) -0.003(2) 0.001(3)
C20 0.036(3) 0.040(4) 0.022(3) -0.005(3) 0.001(2) 0.004(3)
C21 0.037(3) 0.036(4) 0.031(3) -0.019(3) -0.002(3) 0.009(3)
C22 0.041(4) 0.033(4) 0.043(3) -0.019(3) 0.009(3) -0.007(3)
C23 0.027(3) 0.027(3) 0.036(3) 0.003(3) 0.008(3) 0.003(2)
C24 0.021(3) 0.015(3) 0.025(3) -0.007(2) 0.003(2) 0.001(2)
C25 0.027(3) 0.035(4) 0.039(3) -0.003(3) -0.005(2) -0.009(3)
C26 0.041(4) 0.043(4) 0.032(3) 0.009(3) -0.009(3) 0.005(3)
C27 0.032(4) 0.045(4) 0.033(3) -0.012(3) -0.013(3) 0.007(3)
C28 0.025(4) 0.038(4) 0.055(4) -0.017(3) 0.001(3) -0.006(3)
C29 0.030(3) 0.021(3) 0.044(3) -0.003(3) 0.008(3) 0.001(2)
C30 0.026(3) 0.015(3) 0.027(3) 0.004(2) 0.002(2) 0.002(2)
C31 0.033(4) 0.037(4) 0.032(3) -0.008(3) 0.002(2) -0.009(3)
C32 0.035(4) 0.045(4) 0.032(3) -0.013(3) -0.008(3) -0.008(3)
C33 0.032(4) 0.035(4) 0.058(4) 0.004(3) -0.014(3) -0.009(3)
C34 0.040(4) 0.033(4) 0.045(4) 0.016(3) 0.000(3) -0.012(3)
C35 0.035(3) 0.032(3) 0.035(3) 0.003(3) -0.002(3) -0.003(3)
C36 0.023(3) 0.023(3) 0.022(3) -0.003(2) -0.003(2) -0.004(2)
C37 0.042(4) 0.052(4) 0.024(3) -0.001(3) 0.005(3) 0.020(3)
C38 0.041(4) 0.062(4) 0.037(3) -0.012(3) 0.008(3) 0.019(3)
C39 0.034(4) 0.039(4) 0.061(4) -0.017(3) -0.008(3) 0.017(3)
C40 0.035(4) 0.033(3) 0.055(4) -0.001(3) -0.007(3) 0.006(3)
C41 0.023(3) 0.028(3) 0.029(3) 0.005(3) 0.004(2) -0.004(2)

loop_
_atom_type_symbol
_atom_type_description
_atom_type_scat_dispersion_real
_atom_type_scat_dispersion_imag
_atom_type_scat_source
C C 0.0033 0.0016 'International Tables Vol C Tables 4.2.6.8 and 6.1.1.4'
H H 0.0000 0.0000 'International Tables Vol C Tables 4.2.6.8 and 6.1.1.4'
B B 0.0013 0.0007 'International Tables Vol C Tables 4.2.6.8 and 6.1.1.4'
P P 0.1023 0.0942 'International Tables Vol C Tables 4.2.6.8 and 6.1.1.4'
Ni Ni 0.3393 1.1124 'International Tables Vol C Tables 4.2.6.8 and 6.1.1.4'

loop_
_geom_angle_atom_site_label_1
_geom_angle_atom_site_label_2
_geom_angle_atom_site_label_3
_geom_angle
_geom_angle_site_symmetry_1
_geom_angle_site_symmetry_3
_geom_angle_publ_flag
P3 Ni P2 94.90(5) . . ?
P3 Ni P1 89.50(5) . . ?
P2 Ni P1 93.87(5) . . ?
P3 Ni H0A 102.8(16) . . ?
P2 Ni H0A 116.2(15) . . ?
P1 Ni H0A 145.8(15) . . ?
P3 Ni H0B 151.1(18) . . ?
P2 Ni H0B 110.2(18) . . ?
P1 Ni H0B 102.3(18) . . ?
H0A Ni H0B 54(2) . . ?
H0A B H0B 95(4) . . ?
H0A B H0C 127(4) . . ?
H0B B H0C 111(4) . . ?
H0A B H0D 106(4) . . ?
H0B B H0D 107(4) . . ?
H0C B H0D 109(4) . . ?
C6 P1 C12 100.4(2) . . ?
C6 P1 C3 103.8(2) . . ?
C12 P1 C3 103.6(2) . . ?
C6 P1 Ni 120.42(15) . . ?
C12 P1 Ni 117.50(17) . . ?
C3 P1 Ni 109.13(17) . . ?
C18 P2 C4 103.1(2) . . ?
C18 P2 C24 99.79(19) . . ?
C4 P2 C24 102.4(2) . . ?
C18 P2 Ni 119.64(14) . . ?
C4 P2 Ni 107.27(16) . . ?
C24 P2 Ni 122.05(15) . . ?
C30 P3 C36 99.9(2) . . ?
C30 P3 C5 103.3(2) . . ?
C36 P3 C5 104.3(2) . . ?
C30 P3 Ni 121.87(16) . . ?
C36 P3 Ni 118.51(14) . . ?
C5 P3 Ni 106.88(17) . . ?
C2 C1 H1A 106(3) . . ?
C2 C1 H1B 103(3) . . ?
H1A C1 H1B 115(4) . . ?
C2 C1 H1C 110(2) . . ?
H1A C1 H1C 110(4) . . ?
H1B C1 H1C 112(3) . . ?
C3 C2 C1 107.2(4) . . ?
C3 C2 C5 111.0(4) . . ?
C1 C2 C5 107.2(4) . . ?
C3 C2 C4 110.7(4) . . ?
C1 C2 C4 107.0(4) . . ?
C5 C2 C4 113.4(4) . . ?
C2 C3 P1 115.3(3) . . ?
C2 C3 H3A 109.3(19) . . ?
P1 C3 H3A 105.6(19) . . ?
C2 C3 H3B 110(2) . . ?
P1 C3 H3B 105(2) . . ?
H3A C3 H3B 111(3) . . ?
C2 C4 P2 115.7(3) . . ?
C2 C4 H4A 117(2) . . ?
P2 C4 H4A 107(2) . . ?
C2 C4 H4B 108(2) . . ?
P2 C4 H4B 111(2) . . ?
H4A C4 H4B 98(3) . . ?
C2 C5 P3 116.5(3) . . ?
C2 C5 H5A 101(3) . . ?
P3 C5 H5A 121(3) . . ?
C2 C5 H5B 114(3) . . ?
P3 C5 H5B 106(3) . . ?
H5A C5 H5B 99(4) . . ?
C7 C6 C11 116.3(4) . . ?
C7 C6 P1 118.5(4) . . ?
C11 C6 P1 125.1(3) . . ?
C8 C7 C6 122.8(5) . . ?
C8 C7 H7 116(3) . . ?
C6 C7 H7 121(3) . . ?
C7 C8 C9 119.4(5) . . ?
C7 C8 H8 121(3) . . ?
C9 C8 H8 119(3) . . ?
C10 C9 C8 119.1(5) . . ?
C10 C9 H9 128(3) . . ?
C8 C9 H9 113(3) . . ?
C11 C10 C9 119.8(5) . . ?
C11 C10 H10 128(3) . . ?
C9 C10 H10 112(3) . . ?
C10 C11 C6 122.6(5) . . ?
C10 C11 H11 122(3) . . ?
C6 C11 H11 115(3) . . ?
C17 C12 C13 118.2(5) . . ?
C17 C12 P1 118.5(4) . . ?
C13 C12 P1 123.2(4) . . ?
C14 C13 C12 120.8(5) . . ?
C14 C13 H13 116(2) . . ?
C12 C13 H13 123(2) . . ?
C15 C14 C13 119.5(6) . . ?
C15 C14 H14 122(2) . . ?
C13 C14 H14 119(2) . . ?
C14 C15 C16 120.6(6) . . ?
C14 C15 H15 126(3) . . ?
C16 C15 H15 114(3) . . ?
C15 C16 C17 120.5(6) . . ?
C15 C16 H16 122(3) . . ?
C17 C16 H16 116(3) . . ?
C16 C17 C12 120.4(6) . . ?
C16 C17 H17 119(2) . . ?
C12 C17 H17 120(2) . . ?
C19 C18 C23 117.6(5) . . ?
C19 C18 P2 117.0(4) . . ?
C23 C18 P2 125.3(3) . . ?
C20 C19 C18 120.2(5) . . ?
C20 C19 H19 114(3) . . ?
C18 C19 H19 125(3) . . ?
C21 C20 C19 120.6(5) . . ?
C21 C20 H20 120(3) . . ?
C19 C20 H20 119(3) . . ?
C22 C21 C20 119.9(5) . . ?
C22 C21 H21 120(3) . . ?
C20 C21 H21 120(3) . . ?
C21 C22 C23 119.8(5) . . ?
C21 C22 H22 116(3) . . ?
C23 C22 H22 124(3) . . ?
C22 C23 C18 121.9(5) . . ?
C22 C23 H23 127(3) . . ?
C18 C23 H23 110(3) . . ?
C29 C24 C25 118.6(5) . . ?
C29 C24 P2 120.3(4) . . ?
C25 C24 P2 121.0(4) . . ?
C26 C25 C24 119.5(5) . . ?
C26 C25 H25 124(3) . . ?
C24 C25 H25 116(3) . . ?
C27 C26 C25 121.2(5) . . ?
C27 C26 H26 122(3) . . ?
C25 C26 H26 117(3) . . ?
C28 C27 C26 119.0(5) . . ?
C28 C27 H27 127(3) . . ?
C26 C27 H27 114(3) . . ?
C27 C28 C29 121.7(5) . . ?
C27 C28 H28 117(3) . . ?
C29 C28 H28 120(3) . . ?
C28 C29 C24 120.0(5) . . ?
C28 C29 H29 123(2) . . ?
C24 C29 H29 117(2) . . ?
C35 C30 C31 117.1(5) . . ?
C35 C30 P3 120.9(4) . . ?
C31 C30 P3 122.0(4) . . ?
C32 C31 C30 121.1(5) . . ?
C32 C31 H31 126(4) . . ?
C30 C31 H31 113(4) . . ?
C31 C32 C33 121.1(5) . . ?
C31 C32 H32 118(3) . . ?
C33 C32 H32 121(3) . . ?
C32 C33 C34 119.9(5) . . ?
C32 C33 H33 122(3) . . ?
C34 C33 H33 118(3) . . ?
C33 C34 C35 119.7(5) . . ?
C33 C34 H34 126(3) . . ?
C35 C34 H34 114(3) . . ?
C30 C35 C34 121.1(5) . . ?
C30 C35 H35 116(3) . . ?
C34 C35 H35 122(3) . . ?
C37 C36 C41 115.9(5) . . ?
C37 C36 P3 126.0(4) . . ?
C41 C36 P3 118.0(4) . . ?
C38 C37 C36 123.1(5) . . ?
C38 C37 H37 123(3) . . ?
C36 C37 H37 113(3) . . ?
C37 C38 C39 119.6(5) . . ?
C37 C38 H38 128(3) . . ?
C39 C38 H38 112(3) . . ?
C40 C39 C38 119.8(5) . . ?
C40 C39 H39 120(3) . . ?
C38 C39 H39 120(3) . . ?
C41 C40 C39 119.2(5) . . ?
C41 C40 H40 119(2) . . ?
C39 C40 H40 121(2) . . ?
C40 C41 C36 122.3(5) . . ?
C40 C41 H41 120(2) . . ?
C36 C41 H41 117(2) . . ?

loop_
_geom_bond_atom_site_label_1
_geom_bond_atom_site_label_2
_geom_bond_distance
_geom_bond_site_symmetry_2
_geom_bond_publ_flag
Ni P3 2.2463(13) . ?
Ni P2 2.2475(13) . ?
Ni P1 2.2501(12) . ?
Ni H0A 1.83(5) . ?
Ni H0B 1.59(5) . ?
B H0A 1.03(5) . ?
B H0B 1.09(5) . ?
B H0C 1.00(5) . ?
B H0D 1.15(5) . ?
P1 C6 1.821(4) . ?
P1 C12 1.837(5) . ?
P1 C3 1.849(5) . ?
P2 C18 1.816(4) . ?
P2 C4 1.845(5) . ?
P2 C24 1.849(5) . ?
P3 C30 1.815(5) . ?
P3 C36 1.826(5) . ?
P3 C5 1.830(5) . ?
C1 C2 1.552(6) . ?
C1 H1A 0.99(4) . ?
C1 H1B 0.96(4) . ?
C1 H1C 0.97(4) . ?
C2 C3 1.544(6) . ?
C2 C5 1.557(6) . ?
C2 C4 1.564(6) . ?
C3 H3A 1.10(4) . ?
C3 H3B 0.98(4) . ?
C4 H4A 1.03(4) . ?
C4 H4B 0.97(4) . ?
C5 H5A 0.94(4) . ?
C5 H5B 0.86(4) . ?
C6 C7 1.379(6) . ?
C6 C11 1.404(6) . ?
C7 C8 1.374(7) . ?
C7 H7 0.98(4) . ?
C8 C9 1.397(7) . ?
C8 H8 0.89(4) . ?
C9 C10 1.394(7) . ?
C9 H9 0.96(4) . ?
C10 C11 1.357(6) . ?
C10 H10 0.85(3) . ?
C11 H11 0.91(4) . ?
C12 C17 1.393(6) . ?
C12 C13 1.401(6) . ?
C13 C14 1.396(7) . ?
C13 H13 1.02(4) . ?
C14 C15 1.367(8) . ?
C14 H14 1.04(4) . ?
C15 C16 1.374(8) . ?
C15 H15 0.99(4) . ?
C16 C17 1.384(7) . ?
C16 H16 0.95(4) . ?
C17 H17 1.04(4) . ?
C18 C19 1.394(6) . ?
C18 C23 1.400(6) . ?
C19 C20 1.392(7) . ?
C19 H19 0.87(4) . ?
C20 C21 1.384(7) . ?
C20 H20 0.95(4) . ?
C21 C22 1.371(7) . ?
C21 H21 0.93(4) . ?
C22 C23 1.377(7) . ?
C22 H22 0.89(4) . ?
C23 H23 0.83(4) . ?
C24 C29 1.393(6) . ?
C24 C25 1.398(7) . ?
C25 C26 1.387(7) . ?
C25 H25 0.96(4) . ?
C26 C27 1.371(7) . ?
C26 H26 0.91(4) . ?
C27 C28 1.364(7) . ?
C27 H27 0.89(4) . ?
C28 C29 1.374(7) . ?
C28 H28 0.91(4) . ?
C29 H29 0.98(4) . ?
C30 C35 1.382(6) . ?
C30 C31 1.420(6) . ?
C31 C32 1.356(7) . ?
C31 H31 0.76(4) . ?
C32 C33 1.363(8) . ?
C32 H32 0.95(4) . ?
C33 C34 1.381(7) . ?
C33 H33 0.86(4) . ?
C34 C35 1.396(7) . ?
C34 H34 0.94(4) . ?
C35 H35 0.93(4) . ?
C36 C37 1.385(6) . ?
C36 C41 1.411(6) . ?
C37 C38 1.366(7) . ?
C37 H37 0.94(4) . ?
C38 C39 1.388(7) . ?
C38 H38 0.95(4) . ?
C39 C40 1.387(7) . ?
C39 H39 0.95(4) . ?
C40 C41 1.379(7) . ?
C40 H40 1.00(4) . ?
C41 H41 0.92(3) . ?
